data_7218481
loop_
_publ_author_name
'\,Serb, Mihaela-Diana'
'Kalf, Irmgard'
'Englert, Ulli'

_publ_section_title
;
 Biguanide and squaric acid as pH-dependent building blocks in crystal
 engineering
;
_journal_issue 46
_journal_name_full CrystEngComm
_journal_page_first 10631
_journal_paper_doi 10.1039/C4CE01643B
_journal_volume 16
_journal_year 2014
_chemical_formula_moiety 'C4 H13 N5, C4 O4, H2O'
_chemical_formula_sum 'C8 H15 N5 O5'
_chemical_formula_weight 261.25
_chemical_name_systematic
; 
 ? 
;
_space_group_IT_number 4
_symmetry_cell_setting monoclinic
_symmetry_space_group_name_Hall 'P 2yb'
_symmetry_space_group_name_H-M 'P 1 21 1'
_atom_sites_solution_hydrogens geom
_atom_sites_solution_primary direct
_atom_sites_solution_secondary difmap
_audit_creation_method SHELXL-97
_cell_angle_alpha 90.00
_cell_angle_beta 92.827(2)
_cell_angle_gamma 90.00
_cell_formula_units_Z 4
_cell_length_a 7.1418(9)
_cell_length_b 10.6881(13)
_cell_length_c 15.8359(19)
_cell_measurement_reflns_used 4754
_cell_measurement_temperature 130(2)
_cell_measurement_theta_max 26.25
_cell_measurement_theta_min 2.30
_cell_volume 1207.3(3)
_computing_cell_refinement 'SAINT-Plus (Bruker, 1999)'
_computing_data_collection 'Bruker SMART (2001)'
_computing_data_reduction 'SAINT-Plus (Bruker, 1999)'
_computing_molecular_graphics 'PLATON (Spek, 2009)'
_computing_publication_material 'SHELXL-97 (Sheldrick, 2008)'
_computing_structure_refinement 'SHELXL-97 (Sheldrick, 2008)'
_computing_structure_solution 'SHELXS-97 (Sheldrick, 2008)'
_diffrn_ambient_temperature 130(2)
_diffrn_measured_fraction_theta_full .997
_diffrn_measured_fraction_theta_max .997
_diffrn_measurement_device_type 'Bruker SMART APEX CCD'
_diffrn_measurement_method '\w scans'
_diffrn_radiation_monochromator graphite
_diffrn_radiation_source 'fine-focus sealed tube'
_diffrn_radiation_type MoK\a
_diffrn_radiation_wavelength 0.71073
_diffrn_reflns_av_R_equivalents 0.0511
_diffrn_reflns_av_sigmaI/netI 0.0519
_diffrn_reflns_limit_h_max 8
_diffrn_reflns_limit_h_min -8
_diffrn_reflns_limit_k_max 13
_diffrn_reflns_limit_k_min -13
_diffrn_reflns_limit_l_max 19
_diffrn_reflns_limit_l_min -19
_diffrn_reflns_number 14473
_diffrn_reflns_theta_full 26.38
_diffrn_reflns_theta_max 26.38
_diffrn_reflns_theta_min 2.30
_exptl_absorpt_coefficient_mu 0.120
_exptl_absorpt_correction_type none
_exptl_crystal_colour colourless
_exptl_crystal_density_diffrn 1.437
_exptl_crystal_density_method 'not measured'
_exptl_crystal_description fragment
_exptl_crystal_F_000 552
_exptl_crystal_size_max 0.68
_exptl_crystal_size_mid 0.20
_exptl_crystal_size_min 0.10
_refine_diff_density_max .257
_refine_diff_density_min -.204
_refine_diff_density_rms .042
_refine_ls_abs_structure_details 'Flack H D (1983), Acta Cryst. A39, 876-881'
_refine_ls_abs_structure_Flack 0.1(9)
_refine_ls_extinction_method none
_refine_ls_goodness_of_fit_ref 0.964
_refine_ls_hydrogen_treatment mixed
_refine_ls_matrix_type full
_refine_ls_number_parameters 401
_refine_ls_number_reflns 4898
_refine_ls_number_restraints 19
_refine_ls_restrained_S_all 0.967
_refine_ls_R_factor_all 0.0378
_refine_ls_R_factor_gt 0.0331
_refine_ls_shift/su_max 0.001
_refine_ls_shift/su_mean 0.000
_refine_ls_structure_factor_coef Fsqd
_refine_ls_weighting_details 'calc w=1/[\s^2^(Fo^2^)+(0.0301P)^2^+0.0000P] where P=(Fo^2^+2Fc^2^)/3'
_refine_ls_weighting_scheme calc
_refine_ls_wR_factor_gt 0.0712
_refine_ls_wR_factor_ref 0.0721
_reflns_number_gt 4253
_reflns_number_total 4898
_reflns_threshold_expression >2sigma(I)
_cod_data_source_file c4ce01643b2.cif
_cod_data_source_block 1c
_cod_depositor_comments
;
The following automatic conversions were performed:

'_symmetry_cell_setting' value 'Monoclinic' changed to 'monoclinic'
according to
/usr/data/users/saulius/crontab/automatic-downloads/rss-feeds/RSC/lib/dictionaries/cif_core.dic
dictionary named 'cif_core.dic' version 2.4.2 from 2011-04-26.

Automatic conversion script
Id: cif_fix_values 2827 2014-09-09 07:05:25Z andrius 

 Adding full bibliography for 7218480--7218488.cif.
;
_cod_original_sg_symbol_Hall P2yb
_cod_original_sg_symbol_H-M P21
_cod_database_code 7218481

loop_
_symmetry_equiv_pos_as_xyz
'x, y, z'
'-x, y+1/2, -z'

loop_
_atom_site_label
_atom_site_type_symbol
_atom_site_fract_x
_atom_site_fract_y
_atom_site_fract_z
_atom_site_U_iso_or_equiv
_atom_site_adp_type
_atom_site_occupancy
_atom_site_symmetry_multiplicity
_atom_site_calc_flag
_atom_site_refinement_flags
O1 O 0.35462(18) 0.85400(14) 0.62627(8) 0.0207(3) Uani 1 1 d .
O2 O 0.27731(17) 0.77518(14) 0.82033(8) 0.0191(3) Uani 1 1 d .
O3 O 0.67300(18) 0.88961(14) 0.88187(8) 0.0206(3) Uani 1 1 d .
O4 O 0.75296(17) 0.96804(14) 0.68805(8) 0.0199(3) Uani 1 1 d .
C1 C 0.4412(3) 0.8640(2) 0.69660(11) 0.0156(4) Uani 1 1 d .
C2 C 0.4063(3) 0.82784(19) 0.78368(12) 0.0158(4) Uani 1 1 d .
C3 C 0.5858(3) 0.8810(2) 0.81136(12) 0.0174(5) Uani 1 1 d .
C4 C 0.6200(3) 0.91688(19) 0.72473(11) 0.0170(5) Uani 1 1 d .
O5 O 0.6922(2) 0.70396(14) 0.30389(8) 0.0277(4) Uani 1 1 d .
O6 O 0.43913(19) 0.76628(15) 0.13670(9) 0.0274(4) Uani 1 1 d .
O7 O 0.3459(2) 1.04129(15) 0.21370(8) 0.0267(4) Uani 1 1 d .
O8 O 0.5975(2) 0.97847(15) 0.38043(8) 0.0298(4) Uani 1 1 d .
C5 C 0.5961(3) 0.7978(2) 0.27912(12) 0.0218(5) Uani 1 1 d .
C6 C 0.4823(3) 0.8250(2) 0.20321(13) 0.0204(5) Uani 1 1 d .
C7 C 0.4409(3) 0.9491(2) 0.23769(12) 0.0189(5) Uani 1 1 d .
C8 C 0.5554(3) 0.9200(2) 0.31397(12) 0.0208(5) Uani 1 1 d .
N1 N -0.0743(2) 0.30605(17) 0.54030(10) 0.0196(4) Uani 1 1 d .
N2 N -0.0168(2) 0.26236(17) 0.40175(10) 0.0182(4) Uani 1 1 d D
H20 H -0.140(2) 0.287(2) 0.3836(13) 0.045(7) Uiso 1 1 d D
N3 N 0.2684(2) 0.16778(18) 0.37560(11) 0.0199(4) Uani 1 1 d D
H30 H 0.299(3) 0.156(2) 0.4317(10) 0.020(6) Uiso 1 1 d D
H31 H 0.348(3) 0.129(3) 0.3413(13) 0.046(8) Uiso 1 1 d D
N4 N 0.1943(2) 0.38305(18) 0.48295(11) 0.0199(4) Uani 1 1 d D
H40 H 0.239(3) 0.404(3) 0.4314(11) 0.048(8) Uiso 1 1 d D
H41 H 0.258(3) 0.410(2) 0.5326(10) 0.024(6) Uiso 1 1 d D
N5 N 0.0439(2) 0.19362(19) 0.26851(10) 0.0213(4) Uani 1 1 d D
H50 H 0.116(2) 0.1473(17) 0.2361(10) 0.011(5) Uiso 1 1 d D
H51 H -0.065(2) 0.232(2) 0.2459(13) 0.038(7) Uiso 1 1 d D
C9 C -0.0472(3) 0.3821(2) 0.61639(12) 0.0272(5) Uani 1 1 d .
H9A H 0.0224 0.3339 0.6602 0.041 Uiso 1 1 calc R
H9B H -0.1695 0.4060 0.6368 0.041 Uiso 1 1 calc R
H9C H 0.0237 0.4576 0.6033 0.041 Uiso 1 1 calc R
C10 C -0.2286(3) 0.2157(2) 0.54135(13) 0.0274(5) Uani 1 1 d .
H10A H -0.3485 0.2603 0.5376 0.041 Uiso 1 1 calc R
H10B H -0.2187 0.1675 0.5940 0.041 Uiso 1 1 calc R
H10C H -0.2216 0.1587 0.4931 0.041 Uiso 1 1 calc R
C11 C 0.0393(3) 0.31782(18) 0.47765(12) 0.0164(4) Uani 1 1 d .
C12 C 0.1031(3) 0.2085(2) 0.34820(12) 0.0174(5) Uani 1 1 d .
C13 C -0.0123(3) -0.1528(2) 1.12855(12) 0.0262(5) Uani 1 1 d .
H13A H 0.0496 -0.2314 1.1144 0.039 Uiso 1 1 calc R
H13B H -0.1333 -0.1712 1.1524 0.039 Uiso 1 1 calc R
H13C H 0.0669 -0.1066 1.1701 0.039 Uiso 1 1 calc R
C14 C -0.1955(3) 0.0138(2) 1.05467(13) 0.0267(5) Uani 1 1 d .
H14A H -0.1796 0.0773 1.0110 0.040 Uiso 1 1 calc R
H14B H -0.1932 0.0541 1.1103 0.040 Uiso 1 1 calc R
H14C H -0.3158 -0.0289 1.0441 0.040 Uiso 1 1 calc R
C15 C 0.0716(3) -0.08612(19) 0.98916(12) 0.0172(4) Uani 1 1 d .
C16 C 0.1320(3) 0.02905(19) 0.86128(12) 0.0160(5) Uani 1 1 d .
N6 N -0.0422(2) -0.07779(16) 1.05259(9) 0.0180(4) Uani 1 1 d .
N7 N 0.0143(2) -0.03059(17) 0.91406(10) 0.0180(4) Uani 1 1 d D
H70 H -0.106(2) -0.043(2) 0.8947(12) 0.033(7) Uiso 1 1 d D
N8 N 0.0763(2) 0.04461(18) 0.78211(11) 0.0203(4) Uani 1 1 d D
H80 H -0.027(2) 0.018(2) 0.7614(11) 0.017(6) Uiso 1 1 d D
H81 H 0.160(3) 0.088(2) 0.7484(14) 0.065(9) Uiso 1 1 d D
N9 N 0.2282(2) -0.15111(18) 0.99438(10) 0.0184(4) Uani 1 1 d D
H90 H 0.298(3) -0.172(2) 1.0440(11) 0.035(7) Uiso 1 1 d D
H91 H 0.287(3) -0.166(2) 0.9452(10) 0.024(6) Uiso 1 1 d D
N10 N 0.2927(2) 0.07204(18) 0.89187(11) 0.0192(4) Uani 1 1 d D
H100 H 0.316(3) 0.081(2) 0.9466(10) 0.032(7) Uiso 1 1 d D
H101 H 0.366(3) 0.110(2) 0.8576(11) 0.030(7) Uiso 1 1 d D
O9 O 0.7058(4) 0.6426(2) 0.94191(12) 0.0555(7) Uani 1 1 d D
H109 H 0.624(5) 0.601(4) 0.908(2) 0.18(2) Uiso 1 1 d D
H209 H 0.689(3) 0.7213(17) 0.9282(15) 0.046(8) Uiso 1 1 d D
O10 O 0.2879(3) 1.08970(19) 0.54221(11) 0.0428(5) Uani 1 1 d D
H110 H 0.336(4) 1.0214(19) 0.5527(16) 0.055(9) Uiso 1 1 d D
H210 H 0.292(3) 1.1314(19) 0.5917(10) 0.022(6) Uiso 1 1 d D

loop_
_atom_site_aniso_label
_atom_site_aniso_U_11
_atom_site_aniso_U_22
_atom_site_aniso_U_33
_atom_site_aniso_U_23
_atom_site_aniso_U_13
_atom_site_aniso_U_12
O1 0.0176(7) 0.0267(9) 0.0180(7) 0.0016(7) 0.0006(6) -0.0037(6)
O2 0.0160(7) 0.0227(8) 0.0188(7) 0.0005(6) 0.0025(6) -0.0035(6)
O3 0.0191(7) 0.0284(9) 0.0142(7) 0.0028(6) -0.0007(6) -0.0038(6)
O4 0.0176(7) 0.0243(8) 0.0181(7) 0.0024(7) 0.0036(6) -0.0054(6)
C1 0.0151(9) 0.0167(11) 0.0153(10) -0.0002(9) 0.0028(8) 0.0030(8)
C2 0.0157(9) 0.0153(11) 0.0166(10) 0.0012(8) 0.0038(8) 0.0020(9)
C3 0.0172(10) 0.0153(12) 0.0199(10) 0.0011(9) 0.0026(9) 0.0019(9)
C4 0.0191(10) 0.0149(11) 0.0170(10) -0.0010(9) 0.0023(9) 0.0049(9)
O5 0.0363(9) 0.0251(9) 0.0223(7) 0.0040(7) 0.0051(6) 0.0160(7)
O6 0.0318(8) 0.0284(9) 0.0219(8) -0.0047(7) -0.0002(7) 0.0111(7)
O7 0.0335(8) 0.0264(9) 0.0204(8) 0.0026(7) 0.0039(6) 0.0137(7)
O8 0.0366(9) 0.0313(9) 0.0211(8) -0.0059(7) -0.0033(7) 0.0128(8)
C5 0.0214(10) 0.0249(13) 0.0198(11) 0.0028(9) 0.0077(9) 0.0043(9)
C6 0.0194(10) 0.0247(13) 0.0178(10) -0.0002(9) 0.0057(8) 0.0047(9)
C7 0.0199(10) 0.0186(12) 0.0188(10) -0.0007(8) 0.0063(8) 0.0043(9)
C8 0.0219(11) 0.0233(12) 0.0174(10) 0.0016(9) 0.0047(8) 0.0065(9)
N1 0.0204(8) 0.0206(10) 0.0183(9) -0.0020(7) 0.0040(7) 0.0015(7)
N2 0.0152(8) 0.0230(10) 0.0163(8) -0.0016(8) 0.0017(7) 0.0029(8)
N3 0.0182(9) 0.0220(11) 0.0194(9) -0.0018(8) 0.0008(8) 0.0038(8)
N4 0.0211(9) 0.0229(10) 0.0157(9) -0.0038(8) 0.0011(7) 0.0012(8)
N5 0.0206(9) 0.0251(11) 0.0184(9) -0.0056(8) 0.0024(8) 0.0079(8)
C9 0.0317(12) 0.0318(14) 0.0185(11) -0.0033(10) 0.0051(9) 0.0016(10)
C10 0.0279(12) 0.0284(13) 0.0265(12) 0.0044(10) 0.0084(10) -0.0065(10)
C11 0.0179(9) 0.0151(11) 0.0161(10) 0.0012(8) 0.0005(8) 0.0049(9)
C12 0.0187(10) 0.0144(11) 0.0194(11) -0.0010(9) 0.0030(9) -0.0017(9)
C13 0.0289(11) 0.0331(14) 0.0171(10) 0.0048(10) 0.0073(9) -0.0043(10)
C14 0.0278(12) 0.0279(14) 0.0249(12) -0.0005(10) 0.0076(10) 0.0032(10)
C15 0.0178(10) 0.0151(11) 0.0185(10) -0.0021(9) -0.0010(8) -0.0072(9)
C16 0.0146(10) 0.0149(11) 0.0187(10) -0.0013(9) 0.0035(8) 0.0010(9)
N6 0.0189(8) 0.0190(9) 0.0163(8) -0.0002(7) 0.0031(7) -0.0008(7)
N7 0.0141(8) 0.0217(10) 0.0183(9) 0.0011(8) 0.0012(7) -0.0033(8)
N8 0.0173(9) 0.0223(10) 0.0210(10) 0.0029(8) -0.0009(8) -0.0051(8)
N9 0.0182(9) 0.0220(10) 0.0152(9) -0.0008(8) 0.0036(7) 0.0027(8)
N10 0.0213(10) 0.0213(11) 0.0152(10) 0.0026(8) 0.0024(8) -0.0051(8)
O9 0.1144(19) 0.0252(11) 0.0253(10) 0.0018(8) -0.0134(11) 0.0076(12)
O10 0.0819(15) 0.0256(10) 0.0206(9) 0.0011(8) -0.0021(9) 0.0104(10)

loop_
_atom_type_symbol
_atom_type_description
_atom_type_scat_dispersion_real
_atom_type_scat_dispersion_imag
_atom_type_scat_source
C C .0033 .0016 'International Tables Vol C Tables 4.2.6.8 and 6.1.1.4'
H H .0000 .0000 'International Tables Vol C Tables 4.2.6.8 and 6.1.1.4'
N N .0061 .0033 'International Tables Vol C Tables 4.2.6.8 and 6.1.1.4'
O O .0106 .0060 'International Tables Vol C Tables 4.2.6.8 and 6.1.1.4'

loop_
_geom_angle_atom_site_label_1
_geom_angle_atom_site_label_2
_geom_angle_atom_site_label_3
_geom_angle
O1 C1 C4 134.21(19)
O1 C1 C2 135.71(19)
C4 C1 C2 90.09(14)
O2 C2 C3 134.31(18)
O2 C2 C1 136.11(17)
C3 C2 C1 89.57(17)
O3 C3 C2 133.63(19)
O3 C3 C4 136.06(19)
C2 C3 C4 90.30(14)
O4 C4 C1 134.46(17)
O4 C4 C3 135.44(17)
C1 C4 C3 90.04(17)
O5 C5 C6 133.6(2)
O5 C5 C8 135.21(18)
C6 C5 C8 91.19(17)
O6 C6 C5 134.7(2)
O6 C6 C7 135.97(19)
C5 C6 C7 89.29(16)
O7 C7 C8 134.16(19)
O7 C7 C6 135.84(19)
C8 C7 C6 89.99(17)
O8 C8 C5 136.58(19)
O8 C8 C7 133.9(2)
C5 C8 C7 89.53(15)
C11 N1 C9 120.47(18)
C11 N1 C10 124.21(17)
C9 N1 C10 115.28(16)
C12 N2 C11 123.96(16)
C12 N2 H20 121.9(14)
C11 N2 H20 111.8(14)
C12 N3 H30 122.6(13)
C12 N3 H31 122.4(15)
H30 N3 H31 113(2)
C11 N4 H40 113.7(15)
C11 N4 H41 126.4(13)
H40 N4 H41 120(2)
C12 N5 H50 116.7(11)
C12 N5 H51 122.3(14)
H50 N5 H51 120.9(17)
N1 C9 H9A 109.5
N1 C9 H9B 109.5
H9A C9 H9B 109.5
N1 C9 H9C 109.5
H9A C9 H9C 109.5
H9B C9 H9C 109.5
N1 C10 H10A 109.5
N1 C10 H10B 109.5
H10A C10 H10B 109.5
N1 C10 H10C 109.5
H10A C10 H10C 109.5
H10B C10 H10C 109.5
N4 C11 N1 123.59(18)
N4 C11 N2 119.54(18)
N1 C11 N2 116.79(17)
N3 C12 N5 121.10(19)
N3 C12 N2 121.15(18)
N5 C12 N2 117.68(17)
N6 C13 H13A 109.5
N6 C13 H13B 109.5
H13A C13 H13B 109.5
N6 C13 H13C 109.5
H13A C13 H13C 109.5
H13B C13 H13C 109.5
N6 C14 H14A 109.5
N6 C14 H14B 109.5
H14A C14 H14B 109.5
N6 C14 H14C 109.5
H14A C14 H14C 109.5
H14B C14 H14C 109.5
N9 C15 N6 122.60(18)
N9 C15 N7 119.92(19)
N6 C15 N7 117.35(18)
N10 C16 N8 122.1(2)
N10 C16 N7 119.42(18)
N8 C16 N7 118.47(18)
C15 N6 C13 121.32(17)
C15 N6 C14 123.13(17)
C13 N6 C14 115.35(16)
C16 N7 C15 124.25(16)
C16 N7 H70 117.5(13)
C15 N7 H70 117.8(14)
C16 N8 H80 123.6(14)
C16 N8 H81 115.9(15)
H80 N8 H81 120.5(19)
C15 N9 H90 126.4(14)
C15 N9 H91 117.5(13)
H90 N9 H91 115.2(17)
C16 N10 H100 121.5(15)
C16 N10 H101 118.6(13)
H100 N10 H101 118(2)
H109 O9 H209 104(3)
H110 O10 H210 106(2)

loop_
_geom_bond_atom_site_label_1
_geom_bond_atom_site_label_2
_geom_bond_distance
O1 C1 1.251(2)
O2 C2 1.247(2)
O3 C3 1.255(2)
O4 C4 1.262(2)
C1 C4 1.447(3)
C1 C2 1.465(3)
C2 C3 1.450(3)
C3 C4 1.456(3)
O5 C5 1.267(2)
O6 C6 1.251(2)
O7 C7 1.245(3)
O8 C8 1.248(2)
C5 C6 1.447(3)
C5 C8 1.453(3)
C6 C7 1.471(3)
C7 C8 1.459(3)
N1 C11 1.318(2)
N1 C9 1.459(3)
N1 C10 1.466(3)
N2 C12 1.362(3)
N2 C11 1.382(2)
N2 H20 0.950(15)
N3 C12 1.312(2)
N3 H30 0.914(14)
N3 H31 0.908(16)
N4 C11 1.307(3)
N4 H40 0.919(16)
N4 H41 0.935(15)
N5 C12 1.320(2)
N5 H50 0.894(14)
N5 H51 0.938(15)
C9 H9A 0.9800
C9 H9B 0.9800
C9 H9C 0.9800
C10 H10A 0.9800
C10 H10B 0.9800
C10 H10C 0.9800
C13 N6 1.453(2)
C13 H13A 0.9800
C13 H13B 0.9800
C13 H13C 0.9800
C14 N6 1.470(3)
C14 H14A 0.9800
C14 H14B 0.9800
C14 H14C 0.9800
C15 N9 1.316(3)
C15 N6 1.326(2)
C15 N7 1.373(2)
C16 N10 1.307(2)
C16 N8 1.307(2)
C16 N7 1.372(3)
N7 H70 0.907(15)
N8 H80 0.839(14)
N8 H81 0.938(17)
N9 H90 0.935(15)
N9 H91 0.917(14)
N10 H100 0.880(15)
N10 H101 0.875(15)
O9 H109 0.887(19)
O9 H209 0.877(17)
O10 H110 0.820(17)
O10 H210 0.900(15)
